data_2203157
loop_
_publ_author_name
'Ya-Qian Cheng'
'Mao-Lin Hu'
'Sai-Rong Fan'
'Wei Zhang'

_publ_section_title
;
 Diazidobis(2,2'-bipyridine)manganese(II)
;
_journal_issue 2
_journal_name_full 'Acta Crystallographica Section E'
_journal_page_first m212
_journal_page_last m213
_journal_paper_doi 10.1107/S1600536804001308
_journal_volume 60
_journal_year 2004
_chemical_formula_iupac '[Mn (N3)2 (C10 H8 N2)2]'
_chemical_formula_moiety 'C20 H16 Mn N10'
_chemical_formula_sum 'C20 H16 Mn N10'
_chemical_formula_weight 451.37
_chemical_name_systematic
;
Bis(2,2'-bipyridine)diazidomanganese(II)
;
_space_group_IT_number 60
_symmetry_cell_setting orthorhombic
_symmetry_space_group_name_Hall '-P 2n 2ab'
_symmetry_space_group_name_H-M 'P b c n'
_atom_sites_solution_hydrogens geom
_atom_sites_solution_primary direct
_atom_sites_solution_secondary difmap
_audit_creation_method SHELXL-97
_cell_angle_alpha 90.00
_cell_angle_beta 90.00
_cell_angle_gamma 90.00
_cell_formula_units_Z 4
_cell_length_a 14.5978(10)
_cell_length_b 8.1794(6)
_cell_length_c 16.9523(12)
_cell_measurement_reflns_used 324
_cell_measurement_temperature 273(2)
_cell_measurement_theta_max 21.98
_cell_measurement_theta_min 2.53
_cell_volume 2024.1(2)
_computing_cell_refinement SMART
_computing_data_collection 'SMART (Bruker, 2000)'
_computing_data_reduction 'SAINT (Bruker, 2000)'
_computing_molecular_graphics SHELXTL
_computing_publication_material SHELXTL
_computing_structure_refinement SHELXTL
_computing_structure_solution 'SHELXTL (Bruker, 2000)'
_diffrn_ambient_temperature 273(2)
_diffrn_measured_fraction_theta_full 0.999
_diffrn_measured_fraction_theta_max 0.999
_diffrn_measurement_device_type 'Bruker SMART CCD area-detector'
_diffrn_measurement_method '\f and \w'
_diffrn_radiation_monochromator graphite
_diffrn_radiation_source 'fine-focus sealed tube'
_diffrn_radiation_type MoK\a
_diffrn_radiation_wavelength 0.71073
_diffrn_reflns_av_R_equivalents 0.0250
_diffrn_reflns_av_sigmaI/netI 0.0145
_diffrn_reflns_limit_h_max 17
_diffrn_reflns_limit_h_min -17
_diffrn_reflns_limit_k_max 9
_diffrn_reflns_limit_k_min -9
_diffrn_reflns_limit_l_max 20
_diffrn_reflns_limit_l_min -20
_diffrn_reflns_number 13540
_diffrn_reflns_theta_full 25.05
_diffrn_reflns_theta_max 25.05
_diffrn_reflns_theta_min 2.40
_diffrn_standards_number 0
_exptl_absorpt_coefficient_mu 0.683
_exptl_absorpt_correction_T_max 0.8318
_exptl_absorpt_correction_T_min 0.7624
_exptl_absorpt_correction_type multi-scan
_exptl_absorpt_process_details '(SADABS; Bruker, 2000)'
_exptl_crystal_colour red
_exptl_crystal_density_diffrn 1.481
_exptl_crystal_density_method 'not measured'
_exptl_crystal_description prism
_exptl_crystal_F_000 924
_exptl_crystal_size_max 0.42
_exptl_crystal_size_mid 0.29
_exptl_crystal_size_min 0.28
_refine_diff_density_max 0.379
_refine_diff_density_min -0.285
_refine_ls_extinction_expression Fc^*^=kFc[1+0.001xFc^2^\l^3^/sin(2\q)]^-1/4^
_refine_ls_extinction_method none
_refine_ls_goodness_of_fit_ref 1.341
_refine_ls_hydrogen_treatment constr
_refine_ls_matrix_type full
_refine_ls_number_parameters 141
_refine_ls_number_reflns 1787
_refine_ls_number_restraints 0
_refine_ls_restrained_S_all 1.341
_refine_ls_R_factor_all 0.0601
_refine_ls_R_factor_gt 0.0591
_refine_ls_shift/su_max 0.000
_refine_ls_shift/su_mean 0.000
_refine_ls_structure_factor_coef Fsqd
_refine_ls_weighting_details 'calc w = 1/[\s^2^(Fo^2^)+(0.0485P)^2^+2.3037P] where P = (Fo^2^+2Fc^2^)/3'
_refine_ls_weighting_scheme calc
_refine_ls_wR_factor_gt 0.1371
_refine_ls_wR_factor_ref 0.1377
_reflns_number_gt 1751
_reflns_number_total 1787
_reflns_threshold_expression I>2\s(I)
_cod_data_source_file cf6322.cif
_cod_data_source_block I
_cod_database_code 2203157
_cod_database_fobs_code 2203157

loop_
_symmetry_equiv_pos_as_xyz
'x, y, z'
'-x+1/2, -y+1/2, z+1/2'
'-x, y, -z+1/2'
'x+1/2, -y+1/2, -z'
'-x, -y, -z'
'x-1/2, y-1/2, -z-1/2'
'x, -y, z-1/2'
'-x-1/2, y-1/2, z'

loop_
_atom_site_label
_atom_site_fract_x
_atom_site_fract_y
_atom_site_fract_z
_atom_site_U_iso_or_equiv
_atom_site_adp_type
_atom_site_calc_flag
_atom_site_refinement_flags
_atom_site_occupancy
_atom_site_type_symbol
Mn1 0.0000 1.06594(9) 0.7500 0.0342(3) Uani d S 1 Mn
N1 0.14022(18) 1.0177(4) 0.68973(15) 0.0383(6) Uani d . 1 N
N2 -0.07808(18) 0.8759(4) 0.67888(16) 0.0405(7) Uani d . 1 N
N3 0.0344(2) 1.2472(4) 0.83676(19) 0.0537(8) Uani d . 1 N
N4 0.0624(2) 1.2405(5) 0.90180(19) 0.0559(9) Uani d . 1 N
N5 0.0912(3) 1.2377(8) 0.9650(2) 0.1020(18) Uani d . 1 N
C1 0.1683(3) 1.0898(5) 0.6228(2) 0.0499(9) Uani d . 1 C
H1 0.1248 1.1407 0.5911 0.060 Uiso calc R 1 H
C2 0.2588(3) 1.0922(5) 0.5988(2) 0.0557(10) Uani d . 1 C
H2 0.2757 1.1421 0.5517 0.067 Uiso calc R 1 H
C3 0.3227(3) 1.0194(5) 0.6460(3) 0.0574(11) Uani d . 1 C
H3 0.3842 1.0211 0.6317 0.069 Uiso calc R 1 H
C4 0.2959(2) 0.9433(5) 0.7148(2) 0.0487(9) Uani d . 1 C
H4 0.3388 0.8936 0.7475 0.058 Uiso calc R 1 H
C5 0.2034(2) 0.9421(4) 0.73444(18) 0.0361(7) Uani d . 1 C
C6 -0.0428(3) 0.7958(5) 0.6174(2) 0.0517(9) Uani d . 1 C
H6 0.0186 0.8130 0.6052 0.062 Uiso calc R 1 H
C7 -0.0919(3) 0.6893(5) 0.5713(2) 0.0572(10) Uani d . 1 C
H7 -0.0641 0.6331 0.5300 0.069 Uiso calc R 1 H
C8 -0.1828(3) 0.6685(5) 0.5876(2) 0.0572(10) Uani d . 1 C
H8 -0.2183 0.5982 0.5571 0.069 Uiso calc R 1 H
C9 -0.2215(3) 0.7526(5) 0.6497(2) 0.0492(9) Uani d . 1 C
H9 -0.2835 0.7410 0.6608 0.059 Uiso calc R 1 H
C10 -0.1676(2) 0.8542(4) 0.69528(19) 0.0361(7) Uani d . 1 C

loop_
_atom_site_aniso_label
_atom_site_aniso_U_11
_atom_site_aniso_U_22
_atom_site_aniso_U_33
_atom_site_aniso_U_12
_atom_site_aniso_U_13
_atom_site_aniso_U_23
Mn1 0.0252(4) 0.0449(4) 0.0325(4) 0.000 -0.0022(3) 0.000
N1 0.0326(14) 0.0465(16) 0.0357(14) 0.0002(12) 0.0040(11) -0.0016(12)
N2 0.0314(14) 0.0504(16) 0.0397(15) -0.0001(13) -0.0008(12) -0.0059(13)
N3 0.0505(18) 0.059(2) 0.0511(19) -0.0075(16) -0.0089(15) -0.0133(16)
N4 0.0334(15) 0.088(3) 0.0467(19) -0.0180(16) 0.0068(14) -0.0144(17)
N5 0.069(3) 0.194(6) 0.042(2) -0.033(3) -0.0009(19) -0.013(3)
C1 0.049(2) 0.056(2) 0.044(2) 0.0050(18) 0.0096(17) 0.0058(17)
C2 0.062(2) 0.051(2) 0.054(2) -0.0030(19) 0.026(2) -0.0016(18)
C3 0.039(2) 0.060(2) 0.073(3) -0.0024(19) 0.0221(19) -0.011(2)
C4 0.0305(17) 0.055(2) 0.061(2) 0.0052(16) 0.0052(17) -0.0121(18)
C5 0.0330(17) 0.0410(18) 0.0344(17) 0.0020(14) 0.0006(13) -0.0101(13)
C6 0.0404(19) 0.063(2) 0.051(2) -0.0005(18) 0.0050(16) -0.0122(19)
C7 0.065(3) 0.059(2) 0.047(2) 0.001(2) -0.0012(18) -0.0149(19)
C8 0.067(3) 0.058(2) 0.047(2) -0.017(2) -0.0156(19) -0.0075(18)
C9 0.0422(19) 0.057(2) 0.048(2) -0.0127(17) -0.0096(16) 0.0026(18)
C10 0.0326(16) 0.0356(17) 0.0400(17) -0.0024(14) -0.0058(13) 0.0111(14)

loop_
_atom_type_symbol
_atom_type_description
_atom_type_scat_dispersion_real
_atom_type_scat_dispersion_imag
_atom_type_scat_source
C C 0.0033 0.0016 'International Tables Vol C Tables 4.2.6.8 and 6.1.1.4'
H H 0.0000 0.0000 'International Tables Vol C Tables 4.2.6.8 and 6.1.1.4'
N N 0.0061 0.0033 'International Tables Vol C Tables 4.2.6.8 and 6.1.1.4'
Mn Mn 0.3368 0.7283 'International Tables Vol C Tables 4.2.6.8 and 6.1.1.4'

loop_
_geom_angle_atom_site_label_1
_geom_angle_atom_site_label_2
_geom_angle_atom_site_label_3
_geom_angle_site_symmetry_1
_geom_angle_site_symmetry_3
_geom_angle
N3 Mn1 N3 . 3_556 92.69(19)
N3 Mn1 N2 . . 162.23(11)
N3 Mn1 N2 3_556 . 89.53(12)
N3 Mn1 N2 . 3_556 89.53(12)
N3 Mn1 N2 3_556 3_556 162.23(11)
N2 Mn1 N2 . 3_556 93.72(15)
N3 Mn1 N1 . . 102.27(11)
N3 Mn1 N1 3_556 . 91.27(11)
N2 Mn1 N1 . . 95.30(10)
N2 Mn1 N1 3_556 . 71.04(10)
N3 Mn1 N1 . 3_556 91.27(11)
N3 Mn1 N1 3_556 3_556 102.27(11)
N2 Mn1 N1 . 3_556 71.04(10)
N2 Mn1 N1 3_556 3_556 95.30(10)
N1 Mn1 N1 . 3_556 160.42(15)
C1 N1 C5 . . 118.0(3)
C1 N1 Mn1 . . 124.5(2)
C5 N1 Mn1 . . 115.8(2)
C6 N2 C10 . . 118.1(3)
C6 N2 Mn1 . . 123.8(2)
C10 N2 Mn1 . . 117.8(2)
N4 N3 Mn1 . . 133.6(3)
N5 N4 N3 . . 178.1(5)
N1 C1 C2 . . 123.2(4)
N1 C1 H1 . . 118.4
C2 C1 H1 . . 118.4
C3 C2 C1 . . 118.3(4)
C3 C2 H2 . . 120.9
C1 C2 H2 . . 120.9
C2 C3 C4 . . 119.9(3)
C2 C3 H3 . . 120.1
C4 C3 H3 . . 120.1
C3 C4 C5 . . 118.8(4)
C3 C4 H4 . . 120.6
C5 C4 H4 . . 120.6
N1 C5 C4 . . 121.9(3)
N1 C5 C10 . 3_556 115.7(3)
C4 C5 C10 . 3_556 122.5(3)
N2 C6 C7 . . 123.7(4)
N2 C6 H6 . . 118.2
C7 C6 H6 . . 118.2
C8 C7 C6 . . 118.1(4)
C8 C7 H7 . . 121.0
C6 C7 H7 . . 121.0
C7 C8 C9 . . 119.3(3)
C7 C8 H8 . . 120.3
C9 C8 H8 . . 120.3
C8 C9 C10 . . 119.6(3)
C8 C9 H9 . . 120.2
C10 C9 H9 . . 120.2
N2 C10 C9 . . 121.1(3)
N2 C10 C5 . 3_556 116.3(3)
C9 C10 C5 . 3_556 122.6(3)

loop_
_geom_bond_atom_site_label_1
_geom_bond_atom_site_label_2
_geom_bond_site_symmetry_2
_geom_bond_distance
Mn1 N3 . 2.148(3)
Mn1 N3 3_556 2.148(3)
Mn1 N2 . 2.274(3)
Mn1 N2 3_556 2.274(3)
Mn1 N1 . 2.322(3)
Mn1 N1 3_556 2.322(3)
N1 C1 . 1.343(5)
N1 C5 . 1.344(4)
N2 C6 . 1.334(5)
N2 C10 . 1.347(4)
N3 N4 . 1.177(4)
N4 N5 . 1.151(5)
C1 C2 . 1.382(5)
C1 H1 . 0.930
C2 C3 . 1.366(6)
C2 H2 . 0.930
C3 C4 . 1.379(6)
C3 H3 . 0.930
C4 C5 . 1.390(5)
C4 H4 . 0.930
C5 C10 3_556 1.487(5)
C6 C7 . 1.373(5)
C6 H6 . 0.930
C7 C8 . 1.366(6)
C7 H7 . 0.930
C8 C9 . 1.378(6)
C8 H8 . 0.930
C9 C10 . 1.381(5)
C9 H9 . 0.930
C10 C5 3_556 1.487(5)
